data_1559243
loop_
_publ_author_name
'Fischer, Fabian'
'Pientka, Tobias'
'Jiao, Haijun'
'Spannenberg, Anke'
'Hapke, Marko'

_publ_section_title
;
 CpCo(i) precatalysts for [2 + 2 + 2] cycloaddition reactions: synthesis
 and reactivity
;
_journal_issue 23
_journal_name_full 'Catalysis Science &amp; Technology'
_journal_page_first 8005
_journal_page_last 8014
_journal_paper_doi 10.1039/D0CY00876A
_journal_volume 10
_journal_year 2020
_chemical_formula_sum 'C24 H40 Co O6 P'
_chemical_formula_weight 514.46
_space_group_crystal_system monoclinic
_space_group_IT_number 14
_space_group_name_Hall '-P 2yn'
_space_group_name_H-M_alt 'P 1 21/n 1'
_atom_sites_solution_hydrogens mixed
_audit_creation_method SHELXL-2014/7
_audit_update_record
;
2019-10-02 deposited with the CCDC.	2020-09-24 downloaded from the CCDC.
;
_cell_angle_alpha 90
_cell_angle_beta 104.5611(5)
_cell_angle_gamma 90
_cell_formula_units_Z 4
_cell_length_a 10.9250(2)
_cell_length_b 12.6105(2)
_cell_length_c 20.1341(3)
_cell_measurement_reflns_used 9892
_cell_measurement_temperature 150(2)
_cell_measurement_theta_max 30.50
_cell_measurement_theta_min 2.41
_cell_volume 2684.77(8)
_computing_cell_refinement 'SAINT (Bruker, 2013)'
_computing_data_collection 'APEX2 (Bruker, 2014)'
_computing_data_reduction SAINT
_computing_structure_refinement 'SHELXL-2014/7 (Sheldrick, 2015)'
_computing_structure_solution 'SHELXS-97 (Sheldrick, 2008)'
_diffrn_ambient_temperature 150(2)
_diffrn_detector_area_resol_mean 8.3333
_diffrn_measured_fraction_theta_full 0.999
_diffrn_measured_fraction_theta_max 0.999
_diffrn_measurement_device_type 'Bruker APEX-II CCD'
_diffrn_measurement_method '\f and \w scans'
_diffrn_radiation_type MoK\a
_diffrn_radiation_wavelength 0.71073
_diffrn_reflns_av_R_equivalents 0.0228
_diffrn_reflns_av_unetI/netI 0.0128
_diffrn_reflns_Laue_measured_fraction_full 0.999
_diffrn_reflns_Laue_measured_fraction_max 0.999
_diffrn_reflns_limit_h_max 14
_diffrn_reflns_limit_h_min -14
_diffrn_reflns_limit_k_max 17
_diffrn_reflns_limit_k_min -17
_diffrn_reflns_limit_l_max 27
_diffrn_reflns_limit_l_min -23
_diffrn_reflns_number 60158
_diffrn_reflns_point_group_measured_fraction_full 0.999
_diffrn_reflns_point_group_measured_fraction_max 0.999
_diffrn_reflns_theta_full 25.242
_diffrn_reflns_theta_max 29.000
_diffrn_reflns_theta_min 1.924
_diffrn_source 'fine-focus sealed tube'
_exptl_absorpt_coefficient_mu 0.732
_exptl_absorpt_correction_T_max 0.84
_exptl_absorpt_correction_T_min 0.79
_exptl_absorpt_correction_type multi-scan
_exptl_absorpt_process_details 'SADABS (Bruker, 2014)'
_exptl_crystal_colour red
_exptl_crystal_density_diffrn 1.273
_exptl_crystal_description prism
_exptl_crystal_F_000 1096
_exptl_crystal_size_max 0.484
_exptl_crystal_size_mid 0.278
_exptl_crystal_size_min 0.253
_refine_diff_density_max 0.303
_refine_diff_density_min -0.347
_refine_diff_density_rms 0.057
_refine_ls_extinction_method none
_refine_ls_goodness_of_fit_ref 1.023
_refine_ls_hydrogen_treatment mixed
_refine_ls_matrix_type full
_refine_ls_number_parameters 306
_refine_ls_number_reflns 7145
_refine_ls_number_restraints 0
_refine_ls_restrained_S_all 1.023
_refine_ls_R_factor_all 0.0296
_refine_ls_R_factor_gt 0.0258
_refine_ls_shift/su_max 0.002
_refine_ls_shift/su_mean 0.000
_refine_ls_structure_factor_coef Fsqd
_refine_ls_weighting_details 'w=1/[\s^2^(Fo^2^)+(0.0383P)^2^+0.8464P] where P=(Fo^2^+2Fc^2^)/3'
_refine_ls_weighting_scheme calc
_refine_ls_wR_factor_gt 0.0678
_refine_ls_wR_factor_ref 0.0705
_reflns_Friedel_coverage 0.000
_reflns_number_gt 6438
_reflns_number_total 7145
_reflns_threshold_expression 'I > 2\s(I)'
_cod_data_source_file d0cy00876a2.cif
_cod_data_source_block AX1168
_cod_depositor_comments 'Adding full bibliography for 1559240--1559245.cif.'
_cod_original_sg_symbol_H-M 'P 21/n'
_cod_database_code 1559243
_shelx_shelxl_version_number 2014/7
_shelx_space_group_comment
;
The symmetry employed for this shelxl refinement is uniquely defined
by the following loop, which should always be used as a source of
symmetry information in preference to the above space-group names.
They are only intended as comments.
;

loop_
_space_group_symop_operation_xyz
'x, y, z'
'-x+1/2, y+1/2, -z+1/2'
'-x, -y, -z'
'x-1/2, -y-1/2, z-1/2'

loop_
_atom_site_label
_atom_site_type_symbol
_atom_site_fract_x
_atom_site_fract_y
_atom_site_fract_z
_atom_site_U_iso_or_equiv
_atom_site_adp_type
_atom_site_occupancy
_atom_site_site_symmetry_order
_atom_site_calc_flag
_atom_site_refinement_flags_posn
_atom_site_refinement_flags_adp
_atom_site_refinement_flags_occupancy
_atom_site_disorder_assembly
_atom_site_disorder_group
C1 C 0.64747(12) 0.20531(9) 0.88759(6) 0.0282(2) Uani 1 1 d . . . . .
C2 C 0.67984(11) 0.31368(9) 0.87218(6) 0.0236(2) Uani 1 1 d . . . . .
C3 C 0.69435(10) 0.37389(9) 0.93417(6) 0.0222(2) Uani 1 1 d . . . . .
C4 C 0.67146(11) 0.30058(9) 0.98603(6) 0.0250(2) Uani 1 1 d . . . . .
C5 C 0.35525(12) 0.38800(14) 0.79920(8) 0.0439(4) Uani 1 1 d . . . . .
H5 H 0.3393 0.3869 0.7506 0.053 Uiso 1 1 calc R U . . .
C6 C 0.38069(12) 0.30081(11) 0.84255(8) 0.0392(3) Uani 1 1 d . . . . .
H6 H 0.3855 0.2292 0.8287 0.047 Uiso 1 1 calc R U . . .
C7 C 0.39819(11) 0.33649(11) 0.91059(7) 0.0349(3) Uani 1 1 d . . . . .
H7 H 0.4173 0.2931 0.9504 0.042 Uiso 1 1 calc R U . . .
C8 C 0.38244(12) 0.44763(12) 0.90949(8) 0.0381(3) Uani 1 1 d . . . . .
H8 H 0.3878 0.4925 0.9480 0.046 Uiso 1 1 calc R U . . .
C9 C 0.35745(12) 0.47909(12) 0.84074(9) 0.0437(4) Uani 1 1 d . . . . .
H9 H 0.3441 0.5500 0.8245 0.052 Uiso 1 1 calc R U . . .
C10 C 0.83893(10) 0.59445(9) 0.80950(6) 0.0226(2) Uani 1 1 d . . . . .
H10A H 0.8045 0.6673 0.8022 0.027 Uiso 1 1 calc R U . . .
H10B H 0.8416 0.5646 0.7644 0.027 Uiso 1 1 calc R U . . .
C11 C 0.97171(11) 0.59727(9) 0.85666(6) 0.0255(2) Uani 1 1 d . . . . .
C12 C 1.05222(12) 0.66231(13) 0.81920(7) 0.0404(3) Uani 1 1 d . . . . .
H12A H 1.0554 0.6262 0.7766 0.061 Uiso 1 1 calc R U . . .
H12B H 1.1381 0.6696 0.8486 0.061 Uiso 1 1 calc R U . . .
H12C H 1.0146 0.7328 0.8084 0.061 Uiso 1 1 calc R U . . .
C13 C 1.02444(12) 0.48515(12) 0.86978(8) 0.0409(3) Uani 1 1 d . . . . .
H13A H 0.9710 0.4436 0.8926 0.061 Uiso 1 1 calc R U . . .
H13B H 1.1108 0.4881 0.8992 0.061 Uiso 1 1 calc R U . . .
H13C H 1.0254 0.4516 0.8260 0.061 Uiso 1 1 calc R U . . .
C14 C 0.97014(13) 0.65062(13) 0.92448(7) 0.0381(3) Uani 1 1 d . . . . .
H14A H 0.9366 0.7227 0.9156 0.057 Uiso 1 1 calc R U . . .
H14B H 1.0564 0.6536 0.9539 0.057 Uiso 1 1 calc R U . . .
H14C H 0.9164 0.6097 0.9475 0.057 Uiso 1 1 calc R U . . .
C15 C 0.58524(11) 0.70279(8) 0.88286(6) 0.0238(2) Uani 1 1 d . . . . .
H15A H 0.6713 0.6883 0.9117 0.029 Uiso 1 1 calc R U . . .
H15B H 0.5233 0.6774 0.9076 0.029 Uiso 1 1 calc R U . . .
C16 C 0.56835(11) 0.82165(9) 0.86933(6) 0.0252(2) Uani 1 1 d . . . . .
C17 C 0.59065(15) 0.87640(10) 0.93933(7) 0.0372(3) Uani 1 1 d . . . . .
H17A H 0.5875 0.9535 0.9329 0.056 Uiso 1 1 calc R U . . .
H17B H 0.6738 0.8561 0.9680 0.056 Uiso 1 1 calc R U . . .
H17C H 0.5249 0.8546 0.9618 0.056 Uiso 1 1 calc R U . . .
C18 C 0.43474(13) 0.84509(11) 0.82721(7) 0.0363(3) Uani 1 1 d . . . . .
H18A H 0.4200 0.8092 0.7827 0.054 Uiso 1 1 calc R U . . .
H18B H 0.4244 0.9217 0.8200 0.054 Uiso 1 1 calc R U . . .
H18C H 0.3737 0.8194 0.8518 0.054 Uiso 1 1 calc R U . . .
C19 C 0.66474(14) 0.86132(10) 0.83179(8) 0.0362(3) Uani 1 1 d . . . . .
H19A H 0.6496 0.8267 0.7869 0.054 Uiso 1 1 calc R U . . .
H19B H 0.7503 0.8445 0.8589 0.054 Uiso 1 1 calc R U . . .
H19C H 0.6561 0.9383 0.8255 0.054 Uiso 1 1 calc R U . . .
C20 C 0.58088(12) 0.58705(10) 0.68281(6) 0.0287(2) Uani 1 1 d . . . . .
H20A H 0.6569 0.5717 0.6661 0.034 Uiso 1 1 calc R U . . .
H20B H 0.5903 0.6590 0.7031 0.034 Uiso 1 1 calc R U . . .
C21 C 0.46404(12) 0.58324(10) 0.62314(6) 0.0285(2) Uani 1 1 d . . . . .
C22 C 0.44678(18) 0.47365(12) 0.59170(8) 0.0482(4) Uani 1 1 d . . . . .
H22A H 0.5222 0.4542 0.5765 0.072 Uiso 1 1 calc R U . . .
H22B H 0.3728 0.4733 0.5523 0.072 Uiso 1 1 calc R U . . .
H22C H 0.4342 0.4224 0.6259 0.072 Uiso 1 1 calc R U . . .
C23 C 0.34787(15) 0.61440(17) 0.64732(9) 0.0551(5) Uani 1 1 d . . . . .
H23A H 0.2731 0.6125 0.6084 0.083 Uiso 1 1 calc R U . . .
H23B H 0.3591 0.6862 0.6665 0.083 Uiso 1 1 calc R U . . .
H23C H 0.3366 0.5645 0.6826 0.083 Uiso 1 1 calc R U . . .
C24 C 0.48576(17) 0.66386(13) 0.57049(7) 0.0478(4) Uani 1 1 d . . . . .
H24A H 0.5639 0.6463 0.5574 0.072 Uiso 1 1 calc R U . . .
H24B H 0.4929 0.7351 0.5906 0.072 Uiso 1 1 calc R U . . .
H24C H 0.4144 0.6618 0.5297 0.072 Uiso 1 1 calc R U . . .
Co1 Co 0.53052(2) 0.40762(2) 0.86649(2) 0.01808(5) Uani 1 1 d . . . . .
O1 O 0.63938(8) 0.20104(6) 0.95577(4) 0.02887(18) Uani 1 1 d . . . . .
O2 O 0.62935(11) 0.12655(7) 0.85328(5) 0.0418(2) Uani 1 1 d . . . . .
O3 O 0.67653(9) 0.31217(8) 1.04581(4) 0.0342(2) Uani 1 1 d . . . . .
O4 O 0.75807(7) 0.52949(6) 0.84029(4) 0.02381(16) Uani 1 1 d . . . . .
O5 O 0.56621(8) 0.64804(6) 0.81775(4) 0.02250(15) Uani 1 1 d . . . . .
O6 O 0.57056(8) 0.50982(6) 0.73469(4) 0.02485(16) Uani 1 1 d . . . . .
P1 P 0.60806(2) 0.52690(2) 0.81520(2) 0.01831(6) Uani 1 1 d . . . . .
H2 H 0.7259(13) 0.3234(11) 0.8395(7) 0.025(3) Uiso 1 1 d . . . . .
H3 H 0.7494(14) 0.4296(12) 0.9487(8) 0.030(4) Uiso 1 1 d . . . . .

loop_
_atom_site_aniso_label
_atom_site_aniso_U_11
_atom_site_aniso_U_22
_atom_site_aniso_U_33
_atom_site_aniso_U_23
_atom_site_aniso_U_13
_atom_site_aniso_U_12
C1 0.0345(6) 0.0221(5) 0.0326(6) 0.0032(4) 0.0168(5) 0.0070(4)
C2 0.0249(5) 0.0217(5) 0.0275(5) 0.0040(4) 0.0126(4) 0.0045(4)
C3 0.0190(5) 0.0214(5) 0.0259(5) 0.0032(4) 0.0049(4) 0.0010(4)
C4 0.0217(5) 0.0260(5) 0.0275(5) 0.0035(4) 0.0064(4) 0.0026(4)
C5 0.0203(6) 0.0746(11) 0.0337(7) 0.0029(7) 0.0009(5) -0.0136(6)
C6 0.0264(6) 0.0327(6) 0.0619(9) -0.0136(6) 0.0175(6) -0.0141(5)
C7 0.0213(5) 0.0439(7) 0.0425(7) 0.0124(6) 0.0135(5) -0.0037(5)
C8 0.0216(6) 0.0442(7) 0.0531(8) -0.0165(6) 0.0180(5) -0.0033(5)
C9 0.0163(5) 0.0386(7) 0.0754(11) 0.0210(7) 0.0102(6) 0.0044(5)
C10 0.0190(5) 0.0261(5) 0.0235(5) 0.0036(4) 0.0065(4) -0.0039(4)
C11 0.0186(5) 0.0318(6) 0.0260(5) 0.0015(4) 0.0054(4) -0.0036(4)
C12 0.0262(6) 0.0562(9) 0.0394(7) 0.0061(6) 0.0094(5) -0.0143(6)
C13 0.0252(6) 0.0421(8) 0.0544(9) 0.0085(6) 0.0082(6) 0.0086(5)
C14 0.0292(6) 0.0532(8) 0.0293(6) -0.0072(6) 0.0028(5) -0.0068(6)
C15 0.0295(5) 0.0199(5) 0.0212(5) 0.0006(4) 0.0049(4) -0.0005(4)
C16 0.0311(6) 0.0183(5) 0.0267(5) 0.0015(4) 0.0080(4) 0.0013(4)
C17 0.0542(8) 0.0247(6) 0.0318(6) -0.0042(5) 0.0091(6) -0.0007(6)
C18 0.0368(7) 0.0333(6) 0.0372(7) 0.0036(5) 0.0062(5) 0.0112(5)
C19 0.0445(7) 0.0206(5) 0.0491(8) 0.0027(5) 0.0219(6) -0.0031(5)
C20 0.0320(6) 0.0323(6) 0.0212(5) 0.0050(4) 0.0054(4) -0.0024(5)
C21 0.0315(6) 0.0296(6) 0.0223(5) 0.0005(4) 0.0031(4) 0.0072(4)
C22 0.0665(10) 0.0364(7) 0.0341(7) -0.0076(6) -0.0012(7) 0.0007(7)
C23 0.0381(8) 0.0843(13) 0.0408(8) 0.0046(8) 0.0060(6) 0.0284(8)
C24 0.0680(11) 0.0428(8) 0.0266(6) 0.0083(6) 0.0009(6) -0.0012(7)
Co1 0.01553(7) 0.01684(7) 0.02224(8) 0.00016(5) 0.00544(5) -0.00091(5)
O1 0.0371(5) 0.0213(4) 0.0318(4) 0.0053(3) 0.0151(4) 0.0024(3)
O2 0.0646(7) 0.0213(4) 0.0463(6) -0.0042(4) 0.0264(5) 0.0041(4)
O3 0.0365(5) 0.0414(5) 0.0248(4) 0.0041(4) 0.0077(4) 0.0000(4)
O4 0.0170(3) 0.0251(4) 0.0290(4) 0.0077(3) 0.0051(3) -0.0022(3)
O5 0.0276(4) 0.0172(3) 0.0217(4) 0.0014(3) 0.0044(3) 0.0016(3)
O6 0.0300(4) 0.0236(4) 0.0202(4) 0.0017(3) 0.0051(3) 0.0003(3)
P1 0.01658(12) 0.01746(12) 0.02038(12) 0.00195(9) 0.00367(9) -0.00002(9)

loop_
_atom_type_symbol
_atom_type_description
_atom_type_scat_dispersion_real
_atom_type_scat_dispersion_imag
_atom_type_scat_source
C C 0.0033 0.0016 'International Tables Vol C Tables 4.2.6.8 and 6.1.1.4'
H H 0.0000 0.0000 'International Tables Vol C Tables 4.2.6.8 and 6.1.1.4'
O O 0.0106 0.0060 'International Tables Vol C Tables 4.2.6.8 and 6.1.1.4'
P P 0.1023 0.0942 'International Tables Vol C Tables 4.2.6.8 and 6.1.1.4'
Co Co 0.3494 0.9721 'International Tables Vol C Tables 4.2.6.8 and 6.1.1.4'

loop_
_geom_angle_atom_site_label_1
_geom_angle_atom_site_label_2
_geom_angle_atom_site_label_3
_geom_angle
_geom_angle_site_symmetry_1
_geom_angle_site_symmetry_3
_geom_angle_publ_flag
O2 C1 O1 119.48(11) . . ?
O2 C1 C2 131.72(11) . . ?
O1 C1 C2 108.79(10) . . ?
C3 C2 C1 106.81(10) . . ?
C3 C2 Co1 69.26(6) . . ?
C1 C2 Co1 109.19(8) . . ?
C3 C2 H2 125.7(9) . . ?
C1 C2 H2 118.3(9) . . ?
Co1 C2 H2 117.4(9) . . ?
C2 C3 C4 106.57(10) . . ?
C2 C3 Co1 68.68(6) . . ?
C4 C3 Co1 109.63(8) . . ?
C2 C3 H3 126.8(9) . . ?
C4 C3 H3 118.0(9) . . ?
Co1 C3 H3 117.0(9) . . ?
O3 C4 O1 119.28(10) . . ?
O3 C4 C3 131.77(11) . . ?
O1 C4 C3 108.95(9) . . ?
C6 C5 C9 107.45(13) . . ?
C6 C5 Co1 71.10(8) . . ?
C9 C5 Co1 68.91(8) . . ?
C6 C5 H5 126.3 . . ?
C9 C5 H5 126.3 . . ?
Co1 C5 H5 125.3 . . ?
C5 C6 C7 108.38(13) . . ?
C5 C6 Co1 69.78(7) . . ?
C7 C6 Co1 70.21(7) . . ?
C5 C6 H6 125.8 . . ?
C7 C6 H6 125.8 . . ?
Co1 C6 H6 125.8 . . ?
C6 C7 C8 108.41(12) . . ?
C6 C7 Co1 70.23(7) . . ?
C8 C7 Co1 70.14(7) . . ?
C6 C7 H7 125.8 . . ?
C8 C7 H7 125.8 . . ?
Co1 C7 H7 125.4 . . ?
C9 C8 C7 106.84(13) . . ?
C9 C8 Co1 68.64(7) . . ?
C7 C8 Co1 70.19(7) . . ?
C9 C8 H8 126.6 . . ?
C7 C8 H8 126.6 . . ?
Co1 C8 H8 126.1 . . ?
C8 C9 C5 108.91(13) . . ?
C8 C9 Co1 71.67(7) . . ?
C5 C9 Co1 70.68(8) . . ?
C8 C9 H9 125.5 . . ?
C5 C9 H9 125.5 . . ?
Co1 C9 H9 123.7 . . ?
O4 C10 C11 109.48(9) . . ?
O4 C10 H10A 109.8 . . ?
C11 C10 H10A 109.8 . . ?
O4 C10 H10B 109.8 . . ?
C11 C10 H10B 109.8 . . ?
H10A C10 H10B 108.2 . . ?
C10 C11 C13 110.24(10) . . ?
C10 C11 C14 110.20(10) . . ?
C13 C11 C14 110.04(11) . . ?
C10 C11 C12 106.28(10) . . ?
C13 C11 C12 110.06(11) . . ?
C14 C11 C12 109.96(11) . . ?
C11 C12 H12A 109.5 . . ?
C11 C12 H12B 109.5 . . ?
H12A C12 H12B 109.5 . . ?
C11 C12 H12C 109.5 . . ?
H12A C12 H12C 109.5 . . ?
H12B C12 H12C 109.5 . . ?
C11 C13 H13A 109.5 . . ?
C11 C13 H13B 109.5 . . ?
H13A C13 H13B 109.5 . . ?
C11 C13 H13C 109.5 . . ?
H13A C13 H13C 109.5 . . ?
H13B C13 H13C 109.5 . . ?
C11 C14 H14A 109.5 . . ?
C11 C14 H14B 109.5 . . ?
H14A C14 H14B 109.5 . . ?
C11 C14 H14C 109.5 . . ?
H14A C14 H14C 109.5 . . ?
H14B C14 H14C 109.5 . . ?
O5 C15 C16 108.84(9) . . ?
O5 C15 H15A 109.9 . . ?
C16 C15 H15A 109.9 . . ?
O5 C15 H15B 109.9 . . ?
C16 C15 H15B 109.9 . . ?
H15A C15 H15B 108.3 . . ?
C18 C16 C15 110.26(10) . . ?
C18 C16 C19 110.18(11) . . ?
C15 C16 C19 110.04(10) . . ?
C18 C16 C17 109.47(11) . . ?
C15 C16 C17 107.10(9) . . ?
C19 C16 C17 109.73(11) . . ?
C16 C17 H17A 109.5 . . ?
C16 C17 H17B 109.5 . . ?
H17A C17 H17B 109.5 . . ?
C16 C17 H17C 109.5 . . ?
H17A C17 H17C 109.5 . . ?
H17B C17 H17C 109.5 . . ?
C16 C18 H18A 109.5 . . ?
C16 C18 H18B 109.5 . . ?
H18A C18 H18B 109.5 . . ?
C16 C18 H18C 109.5 . . ?
H18A C18 H18C 109.5 . . ?
H18B C18 H18C 109.5 . . ?
C16 C19 H19A 109.5 . . ?
C16 C19 H19B 109.5 . . ?
H19A C19 H19B 109.5 . . ?
C16 C19 H19C 109.5 . . ?
H19A C19 H19C 109.5 . . ?
H19B C19 H19C 109.5 . . ?
O6 C20 C21 110.23(10) . . ?
O6 C20 H20A 109.6 . . ?
C21 C20 H20A 109.6 . . ?
O6 C20 H20B 109.6 . . ?
C21 C20 H20B 109.6 . . ?
H20A C20 H20B 108.1 . . ?
C22 C21 C20 110.60(11) . . ?
C22 C21 C23 110.11(14) . . ?
C20 C21 C23 110.00(11) . . ?
C22 C21 C24 110.00(11) . . ?
C20 C21 C24 106.34(11) . . ?
C23 C21 C24 109.72(12) . . ?
C21 C22 H22A 109.5 . . ?
C21 C22 H22B 109.5 . . ?
H22A C22 H22B 109.5 . . ?
C21 C22 H22C 109.5 . . ?
H22A C22 H22C 109.5 . . ?
H22B C22 H22C 109.5 . . ?
C21 C23 H23A 109.5 . . ?
C21 C23 H23B 109.5 . . ?
H23A C23 H23B 109.5 . . ?
C21 C23 H23C 109.5 . . ?
H23A C23 H23C 109.5 . . ?
H23B C23 H23C 109.5 . . ?
C21 C24 H24A 109.5 . . ?
C21 C24 H24B 109.5 . . ?
H24A C24 H24B 109.5 . . ?
C21 C24 H24C 109.5 . . ?
H24A C24 H24C 109.5 . . ?
H24B C24 H24C 109.5 . . ?
C2 Co1 C3 42.06(5) . . ?
C2 Co1 C9 165.59(6) . . ?
C3 Co1 C9 151.50(6) . . ?
C2 Co1 C5 125.21(6) . . ?
C3 Co1 C5 160.69(6) . . ?
C9 Co1 C5 40.41(7) . . ?
C2 Co1 C8 146.12(6) . . ?
C3 Co1 C8 115.07(5) . . ?
C9 Co1 C8 39.69(6) . . ?
C5 Co1 C8 67.17(6) . . ?
C2 Co1 C7 111.42(5) . . ?
C3 Co1 C7 102.48(5) . . ?
C9 Co1 C7 66.42(5) . . ?
C5 Co1 C7 66.35(6) . . ?
C8 Co1 C7 39.67(6) . . ?
C2 Co1 C6 102.30(5) . . ?
C3 Co1 C6 122.43(6) . . ?
C9 Co1 C6 66.57(6) . . ?
C5 Co1 C6 39.13(6) . . ?
C8 Co1 C6 66.70(5) . . ?
C7 Co1 C6 39.57(6) . . ?
C2 Co1 P1 91.61(3) . . ?
C3 Co1 P1 94.81(3) . . ?
C9 Co1 P1 91.21(4) . . ?
C5 Co1 P1 100.59(4) . . ?
C8 Co1 P1 118.62(4) . . ?
C7 Co1 P1 156.96(4) . . ?
C6 Co1 P1 137.27(5) . . ?
C1 O1 C4 108.78(9) . . ?
C10 O4 P1 124.40(7) . . ?
C15 O5 P1 120.46(7) . . ?
C20 O6 P1 126.71(7) . . ?
O6 P1 O4 107.99(5) . . ?
O6 P1 O5 99.22(4) . . ?
O4 P1 O5 104.51(4) . . ?
O6 P1 Co1 111.73(3) . . ?
O4 P1 Co1 111.50(3) . . ?
O5 P1 Co1 120.67(3) . . ?

loop_
_geom_bond_atom_site_label_1
_geom_bond_atom_site_label_2
_geom_bond_distance
_geom_bond_site_symmetry_2
_geom_bond_publ_flag
C1 O2 1.1974(15) . ?
C1 O1 1.3985(14) . ?
C1 C2 1.4644(16) . ?
C2 C3 1.4352(16) . ?
C2 Co1 1.9959(11) . ?
C2 H2 0.932(14) . ?
C3 C4 1.4626(15) . ?
C3 Co1 2.0036(11) . ?
C3 H3 0.923(16) . ?
C4 O3 1.1998(14) . ?
C4 O1 1.4008(14) . ?
C5 C6 1.388(2) . ?
C5 C9 1.418(2) . ?
C5 Co1 2.0638(13) . ?
C5 H5 0.9500 . ?
C6 C7 1.408(2) . ?
C6 Co1 2.0807(12) . ?
C6 H6 0.9500 . ?
C7 C8 1.412(2) . ?
C7 Co1 2.0805(11) . ?
C7 H7 0.9500 . ?
C8 C9 1.399(2) . ?
C8 Co1 2.0798(12) . ?
C8 H8 0.9500 . ?
C9 Co1 2.0405(13) . ?
C9 H9 0.9500 . ?
C10 O4 1.4530(12) . ?
C10 C11 1.5214(15) . ?
C10 H10A 0.9900 . ?
C10 H10B 0.9900 . ?
C11 C13 1.5245(18) . ?
C11 C14 1.5261(17) . ?
C11 C12 1.5326(16) . ?
C12 H12A 0.9800 . ?
C12 H12B 0.9800 . ?
C12 H12C 0.9800 . ?
C13 H13A 0.9800 . ?
C13 H13B 0.9800 . ?
C13 H13C 0.9800 . ?
C14 H14A 0.9800 . ?
C14 H14B 0.9800 . ?
C14 H14C 0.9800 . ?
C15 O5 1.4496(13) . ?
C15 C16 1.5263(15) . ?
C15 H15A 0.9900 . ?
C15 H15B 0.9900 . ?
C16 C18 1.5214(17) . ?
C16 C19 1.5267(17) . ?
C16 C17 1.5331(17) . ?
C17 H17A 0.9800 . ?
C17 H17B 0.9800 . ?
C17 H17C 0.9800 . ?
C18 H18A 0.9800 . ?
C18 H18B 0.9800 . ?
C18 H18C 0.9800 . ?
C19 H19A 0.9800 . ?
C19 H19B 0.9800 . ?
C19 H19C 0.9800 . ?
C20 O6 1.4531(13) . ?
C20 C21 1.5178(17) . ?
C20 H20A 0.9900 . ?
C20 H20B 0.9900 . ?
C21 C22 1.5121(19) . ?
C21 C23 1.5208(19) . ?
C21 C24 1.5298(19) . ?
C22 H22A 0.9800 . ?
C22 H22B 0.9800 . ?
C22 H22C 0.9800 . ?
C23 H23A 0.9800 . ?
C23 H23B 0.9800 . ?
C23 H23C 0.9800 . ?
C24 H24A 0.9800 . ?
C24 H24B 0.9800 . ?
C24 H24C 0.9800 . ?
Co1 P1 2.1181(3) . ?
O4 P1 1.5893(8) . ?
O5 P1 1.5991(8) . ?
O6 P1 1.5837(8) . ?

loop_
_geom_torsion_atom_site_label_1
_geom_torsion_atom_site_label_2
_geom_torsion_atom_site_label_3
_geom_torsion_atom_site_label_4
_geom_torsion
_geom_torsion_site_symmetry_1
_geom_torsion_site_symmetry_2
_geom_torsion_site_symmetry_3
_geom_torsion_site_symmetry_4
_geom_torsion_publ_flag
O2 C1 C2 C3 -177.93(14) . . . . ?
O1 C1 C2 C3 1.54(13) . . . . ?
O2 C1 C2 Co1 108.72(15) . . . . ?
O1 C1 C2 Co1 -71.81(11) . . . . ?
C1 C2 C3 C4 0.44(12) . . . . ?
Co1 C2 C3 C4 105.08(8) . . . . ?
C1 C2 C3 Co1 -104.64(9) . . . . ?
C2 C3 C4 O3 177.23(12) . . . . ?
Co1 C3 C4 O3 -110.03(13) . . . . ?
C2 C3 C4 O1 -2.27(12) . . . . ?
Co1 C3 C4 O1 70.47(10) . . . . ?
C9 C5 C6 C7 0.24(14) . . . . ?
Co1 C5 C6 C7 59.82(9) . . . . ?
C9 C5 C6 Co1 -59.58(9) . . . . ?
C5 C6 C7 C8 0.44(14) . . . . ?
Co1 C6 C7 C8 59.99(8) . . . . ?
C5 C6 C7 Co1 -59.55(9) . . . . ?
C6 C7 C8 C9 -0.94(14) . . . . ?
Co1 C7 C8 C9 59.10(8) . . . . ?
C6 C7 C8 Co1 -60.05(8) . . . . ?
C7 C8 C9 C5 1.09(14) . . . . ?
Co1 C8 C9 C5 61.19(9) . . . . ?
C7 C8 C9 Co1 -60.10(8) . . . . ?
C6 C5 C9 C8 -0.83(15) . . . . ?
Co1 C5 C9 C8 -61.81(9) . . . . ?
C6 C5 C9 Co1 60.97(9) . . . . ?
O4 C10 C11 C13 58.03(13) . . . . ?
O4 C10 C11 C14 -63.62(12) . . . . ?
O4 C10 C11 C12 177.27(10) . . . . ?
O5 C15 C16 C18 61.57(12) . . . . ?
O5 C15 C16 C19 -60.17(13) . . . . ?
O5 C15 C16 C17 -179.39(10) . . . . ?
O6 C20 C21 C22 -58.62(14) . . . . ?
O6 C20 C21 C23 63.24(15) . . . . ?
O6 C20 C21 C24 -178.02(11) . . . . ?
O2 C1 O1 C4 176.55(12) . . . . ?
C2 C1 O1 C4 -2.99(13) . . . . ?
O3 C4 O1 C1 -176.29(10) . . . . ?
C3 C4 O1 C1 3.28(12) . . . . ?
C11 C10 O4 P1 166.28(8) . . . . ?
C16 C15 O5 P1 165.95(7) . . . . ?
C21 C20 O6 P1 -137.82(9) . . . . ?
C20 O6 P1 O4 -72.43(10) . . . . ?
C20 O6 P1 O5 36.21(10) . . . . ?
C20 O6 P1 Co1 164.60(8) . . . . ?
C10 O4 P1 O6 49.85(9) . . . . ?
C10 O4 P1 O5 -55.10(9) . . . . ?
C10 O4 P1 Co1 172.97(7) . . . . ?
C15 O5 P1 O6 -178.42(8) . . . . ?
C15 O5 P1 O4 -66.99(8) . . . . ?
C15 O5 P1 Co1 59.42(8) . . . . ?
